data_7709187
loop_
_publ_author_name
'Vanga, Mukundam'
'Mu\~noz-Castro, Alvaro'
'Dias, H. V. Rasika'

_publ_section_title
;
 Fluorinated tris(pyridyl)borate ligand support on coinage metals.
;
_journal_issue 4
_journal_name_full 'Dalton transactions (Cambridge, England : 2003)'
_journal_page_first 1308
_journal_page_last 1312
_journal_paper_doi 10.1039/d1dt04136c
_journal_volume 51
_journal_year 2022
_chemical_formula_moiety 'C30 H26 Au B F9 N3'
_chemical_formula_sum 'C30 H26 Au B F9 N3'
_chemical_formula_weight 807.31
_space_group_crystal_system monoclinic
_space_group_IT_number 14
_space_group_name_Hall '-P 2yn'
_space_group_name_H-M_alt 'P 1 21/n 1'
_atom_sites_solution_hydrogens mixed
_atom_sites_solution_primary dual
_audit_creation_date 2021-11-26
_audit_creation_method
;
Olex2 1.5
(compiled 2021.11.18 svn.ra9532c28 for OlexSys, GUI svn.r6429)
;
_audit_update_record
;
2021-12-03 deposited with the CCDC.	2021-12-27 downloaded from the CCDC.
;
_cell_angle_alpha 90
_cell_angle_beta 97.334(2)
_cell_angle_gamma 90
_cell_formula_units_Z 4
_cell_length_a 11.6594(4)
_cell_length_b 10.3878(4)
_cell_length_c 24.1447(8)
_cell_measurement_reflns_used 9633
_cell_measurement_temperature 100.00
_cell_measurement_theta_max 36.28
_cell_measurement_theta_min 2.60
_cell_volume 2900.37(18)
_computing_cell_refinement 'SAINT V8.40B (?, 2016)'
_computing_data_collection 'APEX3 Ver. 2016.5-0 (Bruker-AXS, 2016)'
_computing_data_reduction 'SAINT V8.40B (?, 2016)'
_computing_molecular_graphics 'Olex2 1.5 (Dolomanov et al., 2009)'
_computing_publication_material 'Olex2 1.5 (Dolomanov et al., 2009)'
_computing_structure_refinement 'SHELXL 2018/3 (Sheldrick, 2015)'
_computing_structure_solution 'SHELXT 2018/2 (Sheldrick, 2018)'
_diffrn_ambient_temperature 100.00
_diffrn_detector 'charge-coupled device (CCD) area detector'
_diffrn_detector_area_resol_mean 7.9
_diffrn_detector_type 'Photon II 7 CPAD'
_diffrn_measured_fraction_theta_full 0.998
_diffrn_measured_fraction_theta_max 0.997
_diffrn_measurement_device 'three-circle diffractometer'
_diffrn_measurement_device_type 'Bruker D8 Quest Photon II 7'
_diffrn_measurement_method '0.3\% \w and \f scans'
_diffrn_radiation_collimation '0.6 mm double-pinhole'
_diffrn_radiation_detector 'Photon II 7 CPAD'
_diffrn_radiation_monochromator 'curved graphite'
_diffrn_radiation_probe x-ray
_diffrn_radiation_type 'Mo K\a'
_diffrn_radiation_wavelength 0.71073
_diffrn_radiation_xray_symbol K-L~3~
_diffrn_reflns_av_R_equivalents 0.0248
_diffrn_reflns_av_unetI/netI 0.0189
_diffrn_reflns_Laue_measured_fraction_full 0.998
_diffrn_reflns_Laue_measured_fraction_max 0.997
_diffrn_reflns_limit_h_max 17
_diffrn_reflns_limit_h_min -17
_diffrn_reflns_limit_k_max 15
_diffrn_reflns_limit_k_min -15
_diffrn_reflns_limit_l_max 37
_diffrn_reflns_limit_l_min -36
_diffrn_reflns_number 53841
_diffrn_reflns_point_group_measured_fraction_full 0.998
_diffrn_reflns_point_group_measured_fraction_max 0.997
_diffrn_reflns_theta_full 25.242
_diffrn_reflns_theta_max 33.140
_diffrn_reflns_theta_min 2.838
_diffrn_source 'fine-focus sealed X-ray tube'
_diffrn_source_current 30.0
_diffrn_source_power 1.5
_diffrn_source_type 'KFF MO-2KC-90'
_diffrn_source_voltage 50.0
_diffrn_standards_number 0
_exptl_absorpt_coefficient_mu 5.157
_exptl_absorpt_correction_T_max 0.4383
_exptl_absorpt_correction_T_min 0.3478
_exptl_absorpt_correction_type multi-scan
_exptl_absorpt_process_details
;
SADABS-2016/2 (Bruker,2016/2) was used for absorption correction.
wR2(int) was 0.0746 before and 0.0442 after correction.
The Ratio of minimum to maximum transmission is 0.7935.
The \l/2 correction factor is Not present.
;
_exptl_crystal_colour colourless
_exptl_crystal_colour_primary colourless
_exptl_crystal_density_diffrn 1.849
_exptl_crystal_density_method 'not measured'
_exptl_crystal_description rods
_exptl_crystal_F_000 1568
_exptl_crystal_size_max 0.18
_exptl_crystal_size_mid 0.16
_exptl_crystal_size_min 0.06
_refine_diff_density_max 1.808
_refine_diff_density_min -1.632
_refine_diff_density_rms 0.115
_refine_ls_extinction_coef 0.00039(3)
_refine_ls_extinction_expression Fc^*^=kFc[1+0.001xFc^2^\l^3^/sin(2\q)]^-1/4^
_refine_ls_extinction_method 'SHELXL-2018/3 (Sheldrick 2018)'
_refine_ls_goodness_of_fit_ref 1.012
_refine_ls_hydrogen_treatment mixed
_refine_ls_matrix_type full
_refine_ls_number_parameters 417
_refine_ls_number_reflns 11004
_refine_ls_number_restraints 0
_refine_ls_restrained_S_all 1.012
_refine_ls_R_factor_all 0.0382
_refine_ls_R_factor_gt 0.0226
_refine_ls_shift/su_max 0.002
_refine_ls_shift/su_mean 0.000
_refine_ls_structure_factor_coef Fsqd
_refine_ls_weighting_details 'w=1/[\s^2^(Fo^2^)+8.9433P] where P=(Fo^2^+2Fc^2^)/3'
_refine_ls_weighting_scheme calc
_refine_ls_wR_factor_gt 0.0414
_refine_ls_wR_factor_ref 0.0485
_reflns_Friedel_coverage 0.000
_reflns_number_gt 8135
_reflns_number_total 11004
_reflns_threshold_expression 'I > 2\s(I)'
_cod_data_source_file d1dt04136c2.cif
_cod_data_source_block hrd55_0m_a
_cod_depositor_comments 'Adding full bibliography for 7709183--7709187.cif.'
_cod_database_code 7709187
_shelx_shelxl_version_number 2018/3
_shelx_space_group_comment
;
The symmetry employed for this shelxl refinement is uniquely defined
by the following loop, which should always be used as a source of
symmetry information in preference to the above space-group names.
They are only intended as comments.
;
_shelx_estimated_absorpt_t_max 0.747
_shelx_estimated_absorpt_t_min 0.457
_olex2_refinement_description
;
1.a Aromatic/amide H refined with riding coordinates:
 C2(H2), C3(H3), C4(H4), C8(H8), C9(H9), C10(H10), C14(H14), C15(H15),
 C16(H16), C20(H20), C21(H21), C23(H23), C24(H24)
1.b Idealised Me refined as rotating group:
 C26(H26A,H26B,H26C), C27(H27A,H27B,H27C), C28(H28A,H28B,H28C)
;
_olex2_submission_special_instructions 'No special instructions were received'

loop_
_space_group_symop_operation_xyz
'x, y, z'
'-x+1/2, y+1/2, -z+1/2'
'-x, -y, -z'
'x-1/2, -y-1/2, z-1/2'

loop_
_atom_site_label
_atom_site_type_symbol
_atom_site_fract_x
_atom_site_fract_y
_atom_site_fract_z
_atom_site_U_iso_or_equiv
_atom_site_adp_type
_atom_site_occupancy
_atom_site_site_symmetry_order
_atom_site_calc_flag
_atom_site_refinement_flags_posn
_atom_site_refinement_flags_adp
_atom_site_refinement_flags_occupancy
_atom_site_disorder_assembly
_atom_site_disorder_group
Au Au 0.29733(2) 0.24847(2) 0.42855(2) 0.01420(2) Uani 1 1 d . . . . .
F1 F 0.28237(15) -0.03701(19) 0.49659(7) 0.0368(4) Uani 1 1 d . . . . .
F2 F 0.11087(16) -0.08575(17) 0.51311(7) 0.0333(4) Uani 1 1 d . . . . .
F3 F 0.16255(15) 0.11226(17) 0.51187(6) 0.0297(4) Uani 1 1 d . . . . .
F4 F 0.15640(14) 0.40240(16) 0.50530(6) 0.0278(3) Uani 1 1 d . . . . .
F5 F 0.09605(15) 0.59770(17) 0.49345(7) 0.0318(4) Uani 1 1 d . . . . .
F6 F 0.26827(14) 0.54818(17) 0.47768(7) 0.0314(4) Uani 1 1 d . . . . .
F7 F -0.17374(15) 0.32168(17) 0.15060(9) 0.0400(5) Uani 1 1 d . . . . .
F8 F -0.15242(15) 0.1703(2) 0.09155(7) 0.0480(6) Uani 1 1 d . . . . .
F9 F -0.18156(13) 0.12557(15) 0.17495(7) 0.0249(3) Uani 1 1 d . . . . .
N1 N 0.17114(16) 0.09805(18) 0.39480(8) 0.0148(3) Uani 1 1 d . . . . .
N2 N 0.16398(16) 0.38129(18) 0.38719(8) 0.0143(3) Uani 1 1 d . . . . .
N3 N 0.03403(16) 0.21216(18) 0.21788(8) 0.0155(3) Uani 1 1 d . . . . .
C1 C 0.1291(2) 0.0033(2) 0.42483(10) 0.0180(4) Uani 1 1 d . . . . .
C2 C 0.0534(2) -0.0898(2) 0.40194(10) 0.0217(5) Uani 1 1 d . . . . .
H2 H 0.024913 -0.154257 0.424525 0.026 Uiso 1 1 calc R U . . .
C3 C 0.0202(2) -0.0861(2) 0.34471(10) 0.0209(4) Uani 1 1 d . . . . .
H3 H -0.030368 -0.149760 0.327056 0.025 Uiso 1 1 calc R U . . .
C4 C 0.06164(19) 0.0111(2) 0.31370(9) 0.0171(4) Uani 1 1 d . . . . .
H4 H 0.038442 0.014188 0.274550 0.020 Uiso 1 1 calc R U . . .
C5 C 0.13732(18) 0.1056(2) 0.33879(9) 0.0143(4) Uani 1 1 d . . . . .
C6 C 0.1710(2) -0.0008(3) 0.48646(11) 0.0250(5) Uani 1 1 d . . . . .
C7 C 0.1135(2) 0.4783(2) 0.41217(9) 0.0170(4) Uani 1 1 d . . . . .
C8 C 0.0270(2) 0.5538(2) 0.38469(10) 0.0204(4) Uani 1 1 d . . . . .
H8 H -0.009276 0.618932 0.403911 0.025 Uiso 1 1 calc R U . . .
C9 C -0.0057(2) 0.5319(2) 0.32813(10) 0.0200(4) Uani 1 1 d . . . . .
H9 H -0.063208 0.583873 0.307596 0.024 Uiso 1 1 calc R U . . .
C10 C 0.0466(2) 0.4336(2) 0.30218(10) 0.0177(4) Uani 1 1 d . . . . .
H10 H 0.025099 0.419115 0.263396 0.021 Uiso 1 1 calc R U . . .
C11 C 0.13056(18) 0.3547(2) 0.33175(9) 0.0138(4) Uani 1 1 d . . . . .
C12 C 0.1586(2) 0.5056(3) 0.47233(11) 0.0231(5) Uani 1 1 d . . . . .
C13 C 0.0033(2) 0.2081(2) 0.16244(9) 0.0169(4) Uani 1 1 d . . . . .
C14 C 0.0790(2) 0.2101(3) 0.12298(10) 0.0220(5) Uani 1 1 d . . . . .
H14 H 0.052286 0.206384 0.084159 0.026 Uiso 1 1 calc R U . . .
C15 C 0.1956(2) 0.2179(3) 0.14250(10) 0.0234(5) Uani 1 1 d . . . . .
H15 H 0.251364 0.220576 0.117066 0.028 Uiso 1 1 calc R U . . .
C16 C 0.2302(2) 0.2216(2) 0.19957(9) 0.0191(4) Uani 1 1 d . . . . .
H16 H 0.310284 0.226228 0.213128 0.023 Uiso 1 1 calc R U . . .
C17 C 0.14850(18) 0.2187(2) 0.23775(9) 0.0150(4) Uani 1 1 d . . . . .
C18 C -0.1254(2) 0.2063(2) 0.14464(10) 0.0217(4) Uani 1 1 d . . . . .
C19 C 0.32734(18) 0.2302(2) 0.31727(8) 0.0144(4) Uani 1 1 d . . . . .
C20 C 0.39312(19) 0.1169(2) 0.32270(9) 0.0161(4) Uani 1 1 d . . . . .
H20 H 0.354204 0.036587 0.322630 0.019 Uiso 1 1 calc R U . . .
C21 C 0.51409(19) 0.1180(2) 0.32822(10) 0.0170(4) Uani 1 1 d . . . . .
H21 H 0.555257 0.038872 0.331961 0.020 Uiso 1 1 calc R U . . .
C22 C 0.57517(17) 0.2338(2) 0.32829(9) 0.0158(4) Uani 1 1 d . . . . .
C23 C 0.51063(19) 0.3474(2) 0.32245(10) 0.0170(4) Uani 1 1 d . . . . .
H23 H 0.549652 0.427616 0.322244 0.020 Uiso 1 1 calc R U . . .
C24 C 0.39028(19) 0.3454(2) 0.31692(9) 0.0156(4) Uani 1 1 d . . . . .
H24 H 0.349399 0.424681 0.312770 0.019 Uiso 1 1 calc R U . . .
C25 C 0.70743(17) 0.2405(2) 0.33345(10) 0.0186(4) Uani 1 1 d . . . . .
C26 C 0.7421(2) 0.3082(3) 0.28173(11) 0.0276(5) Uani 1 1 d . . . . .
H26A H 0.709447 0.261503 0.248098 0.041 Uiso 1 1 calc R U . . .
H26B H 0.826569 0.309830 0.283852 0.041 Uiso 1 1 calc R U . . .
H26C H 0.712399 0.396549 0.280146 0.041 Uiso 1 1 calc R U . . .
C27 C 0.7633(2) 0.1062(3) 0.33773(15) 0.0328(6) Uani 1 1 d . . . . .
H27A H 0.740858 0.061058 0.370333 0.049 Uiso 1 1 calc R U . . .
H27B H 0.847670 0.114959 0.341727 0.049 Uiso 1 1 calc R U . . .
H27C H 0.737087 0.056874 0.303869 0.049 Uiso 1 1 calc R U . . .
C28 C 0.7536(2) 0.3156(3) 0.38632(10) 0.0234(5) Uani 1 1 d . . . . .
H28A H 0.721887 0.403042 0.383943 0.035 Uiso 1 1 calc R U . . .
H28B H 0.838162 0.319565 0.389695 0.035 Uiso 1 1 calc R U . . .
H28C H 0.730179 0.272025 0.419095 0.035 Uiso 1 1 calc R U . . .
C29 C 0.4548(2) 0.1908(3) 0.47458(11) 0.0253(5) Uani 1 1 d . . . . .
H29A H 0.435(3) 0.153(3) 0.5088(13) 0.023(8) Uiso 1 1 d . . . . .
H29B H 0.500(3) 0.140(3) 0.4529(13) 0.026(8) Uiso 1 1 d . . . . .
C30 C 0.4523(2) 0.3250(3) 0.46967(11) 0.0236(5) Uani 1 1 d . . . . .
H30A H 0.436(3) 0.380(3) 0.4999(13) 0.026(8) Uiso 1 1 d . . . . .
H30B H 0.491(3) 0.368(3) 0.4425(14) 0.033(9) Uiso 1 1 d . . . . .
B B 0.1872(2) 0.2271(2) 0.30545(10) 0.0142(4) Uani 1 1 d . . . . .

loop_
_atom_site_aniso_label
_atom_site_aniso_U_11
_atom_site_aniso_U_22
_atom_site_aniso_U_33
_atom_site_aniso_U_23
_atom_site_aniso_U_13
_atom_site_aniso_U_12
Au 0.01282(4) 0.02007(4) 0.00913(3) -0.00044(3) -0.00087(2) 0.00024(3)
F1 0.0286(9) 0.0473(11) 0.0327(9) 0.0168(8) -0.0032(7) 0.0042(8)
F2 0.0420(10) 0.0339(9) 0.0242(8) 0.0127(7) 0.0052(7) -0.0087(8)
F3 0.0408(10) 0.0346(9) 0.0141(7) 0.0002(6) 0.0053(6) -0.0071(7)
F4 0.0336(9) 0.0355(9) 0.0144(7) -0.0006(6) 0.0037(6) 0.0079(7)
F5 0.0360(9) 0.0336(9) 0.0253(8) -0.0137(7) 0.0022(7) 0.0089(7)
F6 0.0245(8) 0.0381(9) 0.0300(8) -0.0129(7) -0.0024(6) -0.0056(7)
F7 0.0261(8) 0.0229(8) 0.0671(13) 0.0088(8) -0.0090(8) 0.0036(7)
F8 0.0265(9) 0.0994(17) 0.0162(8) -0.0117(9) -0.0045(6) -0.0141(10)
F9 0.0191(7) 0.0250(7) 0.0300(8) 0.0003(6) 0.0008(6) -0.0016(6)
N1 0.0141(8) 0.0174(8) 0.0129(8) -0.0011(6) 0.0015(6) -0.0002(6)
N2 0.0129(8) 0.0170(8) 0.0127(8) -0.0003(6) 0.0011(6) -0.0002(6)
N3 0.0153(8) 0.0174(8) 0.0132(8) -0.0014(6) -0.0005(6) -0.0004(6)
C1 0.0181(10) 0.0184(10) 0.0181(10) 0.0012(8) 0.0046(8) 0.0007(8)
C2 0.0268(12) 0.0166(10) 0.0222(11) 0.0018(8) 0.0057(9) -0.0015(9)
C3 0.0227(11) 0.0173(10) 0.0225(11) -0.0006(8) 0.0022(9) -0.0017(8)
C4 0.0176(10) 0.0182(10) 0.0152(10) -0.0028(8) 0.0011(8) 0.0002(8)
C5 0.0115(9) 0.0190(10) 0.0124(9) -0.0022(7) 0.0010(7) 0.0019(7)
C6 0.0276(13) 0.0262(12) 0.0210(12) 0.0076(9) 0.0023(10) -0.0019(10)
C7 0.0185(10) 0.0175(10) 0.0151(10) -0.0011(8) 0.0030(8) 0.0001(8)
C8 0.0206(11) 0.0183(10) 0.0221(11) -0.0030(8) 0.0014(9) 0.0023(8)
C9 0.0202(10) 0.0170(10) 0.0217(11) 0.0001(8) -0.0024(8) 0.0036(8)
C10 0.0187(10) 0.0180(10) 0.0155(10) 0.0017(8) -0.0016(8) -0.0010(8)
C11 0.0120(9) 0.0187(10) 0.0101(8) 0.0030(7) -0.0005(7) -0.0014(7)
C12 0.0231(11) 0.0261(12) 0.0197(11) -0.0080(9) 0.0018(9) 0.0036(9)
C13 0.0176(10) 0.0182(9) 0.0140(9) -0.0011(7) -0.0011(8) -0.0018(8)
C14 0.0236(11) 0.0292(12) 0.0127(10) -0.0003(8) 0.0003(8) -0.0016(9)
C15 0.0221(11) 0.0344(14) 0.0144(10) -0.0013(9) 0.0053(8) -0.0002(9)
C16 0.0156(9) 0.0281(12) 0.0136(9) -0.0006(8) 0.0021(7) -0.0006(8)
C17 0.0142(9) 0.0185(10) 0.0123(9) -0.0009(7) 0.0013(7) 0.0000(7)
C18 0.0231(11) 0.0227(11) 0.0180(10) -0.0001(8) -0.0028(9) -0.0014(9)
C19 0.0128(8) 0.0201(11) 0.0099(8) 0.0003(7) 0.0008(6) 0.0003(7)
C20 0.0137(9) 0.0199(10) 0.0145(9) -0.0035(8) 0.0012(7) -0.0007(8)
C21 0.0140(9) 0.0190(10) 0.0179(10) -0.0050(8) 0.0014(8) 0.0009(8)
C22 0.0114(8) 0.0228(11) 0.0131(8) -0.0022(8) 0.0011(6) -0.0004(7)
C23 0.0133(9) 0.0203(10) 0.0175(10) 0.0022(8) 0.0017(8) -0.0018(8)
C24 0.0140(9) 0.0195(10) 0.0132(9) 0.0025(7) 0.0007(7) 0.0018(8)
C25 0.0103(8) 0.0207(10) 0.0243(10) -0.0051(9) 0.0002(7) -0.0004(8)
C26 0.0191(11) 0.0420(15) 0.0227(12) -0.0076(11) 0.0063(9) -0.0061(10)
C27 0.0156(11) 0.0243(13) 0.0577(19) -0.0088(12) 0.0013(11) 0.0037(9)
C28 0.0196(11) 0.0271(12) 0.0219(11) -0.0017(9) -0.0040(9) -0.0016(9)
C29 0.0194(11) 0.0368(14) 0.0177(11) -0.0030(10) -0.0051(9) 0.0070(10)
C30 0.0180(11) 0.0366(14) 0.0148(11) -0.0019(10) -0.0037(9) -0.0030(10)
B 0.0122(9) 0.0197(12) 0.0105(9) -0.0011(8) 0.0006(7) -0.0008(8)

loop_
_atom_type_symbol
_atom_type_description
_atom_type_scat_dispersion_real
_atom_type_scat_dispersion_imag
_atom_type_scat_source
C C 0.0033 0.0016 'International Tables Vol C Tables 4.2.6.8 and 6.1.1.4'
H H 0.0000 0.0000 'International Tables Vol C Tables 4.2.6.8 and 6.1.1.4'
Au Au -2.0133 8.8022 'International Tables Vol C Tables 4.2.6.8 and 6.1.1.4'
B B 0.0013 0.0007 'International Tables Vol C Tables 4.2.6.8 and 6.1.1.4'
F F 0.0171 0.0103 'International Tables Vol C Tables 4.2.6.8 and 6.1.1.4'
N N 0.0061 0.0033 'International Tables Vol C Tables 4.2.6.8 and 6.1.1.4'

loop_
_geom_angle_atom_site_label_1
_geom_angle_atom_site_label_2
_geom_angle_atom_site_label_3
_geom_angle
_geom_angle_site_symmetry_1
_geom_angle_site_symmetry_3
_geom_angle_publ_flag
N2 Au N1 83.07(7) . . ?
C29 Au N1 118.93(10) . . ?
C29 Au N2 157.99(10) . . ?
C30 Au N1 157.68(9) . . ?
C30 Au N2 119.19(9) . . ?
C30 Au C29 38.80(11) . . ?
C1 N1 Au 125.63(15) . . ?
C1 N1 C5 119.7(2) . . ?
C5 N1 Au 114.63(15) . . ?
C7 N2 Au 125.78(15) . . ?
C7 N2 C11 120.03(19) . . ?
C11 N2 Au 114.15(14) . . ?
C13 N3 C17 118.57(19) . . ?
N1 C1 C2 123.7(2) . . ?
N1 C1 C6 117.2(2) . . ?
C2 C1 C6 119.2(2) . . ?
C1 C2 H2 121.2 . . ?
C1 C2 C3 117.6(2) . . ?
C3 C2 H2 121.2 . . ?
C2 C3 H3 120.4 . . ?
C4 C3 C2 119.2(2) . . ?
C4 C3 H3 120.4 . . ?
C3 C4 H4 119.3 . . ?
C3 C4 C5 121.4(2) . . ?
C5 C4 H4 119.3 . . ?
N1 C5 C4 118.3(2) . . ?
N1 C5 B 117.07(18) . . ?
C4 C5 B 124.59(19) . . ?
F1 C6 C1 111.8(2) . . ?
F2 C6 F1 106.3(2) . . ?
F2 C6 C1 111.6(2) . . ?
F3 C6 F1 106.8(2) . . ?
F3 C6 F2 106.5(2) . . ?
F3 C6 C1 113.3(2) . . ?
N2 C7 C8 123.0(2) . . ?
N2 C7 C12 116.9(2) . . ?
C8 C7 C12 120.1(2) . . ?
C7 C8 H8 120.9 . . ?
C7 C8 C9 118.2(2) . . ?
C9 C8 H8 120.9 . . ?
C8 C9 H9 120.5 . . ?
C10 C9 C8 119.1(2) . . ?
C10 C9 H9 120.5 . . ?
C9 C10 H10 119.3 . . ?
C9 C10 C11 121.5(2) . . ?
C11 C10 H10 119.3 . . ?
N2 C11 C10 118.2(2) . . ?
N2 C11 B 117.40(18) . . ?
C10 C11 B 124.33(19) . . ?
F4 C12 F5 107.0(2) . . ?
F4 C12 F6 107.3(2) . . ?
F4 C12 C7 113.1(2) . . ?
F5 C12 F6 106.6(2) . . ?
F5 C12 C7 111.1(2) . . ?
F6 C12 C7 111.4(2) . . ?
N3 C13 C14 125.2(2) . . ?
N3 C13 C18 114.5(2) . . ?
C14 C13 C18 120.3(2) . . ?
C13 C14 H14 121.5 . . ?
C13 C14 C15 117.0(2) . . ?
C15 C14 H14 121.5 . . ?
C14 C15 H15 120.4 . . ?
C14 C15 C16 119.3(2) . . ?
C16 C15 H15 120.4 . . ?
C15 C16 H16 119.5 . . ?
C15 C16 C17 121.0(2) . . ?
C17 C16 H16 119.5 . . ?
N3 C17 C16 119.04(19) . . ?
N3 C17 B 119.08(18) . . ?
C16 C17 B 121.86(19) . . ?
F7 C18 C13 112.1(2) . . ?
F8 C18 F7 107.7(2) . . ?
F8 C18 F9 106.1(2) . . ?
F8 C18 C13 112.5(2) . . ?
F9 C18 F7 105.1(2) . . ?
F9 C18 C13 113.0(2) . . ?
C20 C19 C24 115.84(19) . . ?
C20 C19 B 121.78(19) . . ?
C24 C19 B 122.06(19) . . ?
C19 C20 H20 118.8 . . ?
C21 C20 C19 122.4(2) . . ?
C21 C20 H20 118.8 . . ?
C20 C21 H21 119.6 . . ?
C22 C21 C20 120.9(2) . . ?
C22 C21 H21 119.6 . . ?
C21 C22 C25 123.1(2) . . ?
C23 C22 C21 117.32(19) . . ?
C23 C22 C25 119.6(2) . . ?
C22 C23 H23 119.3 . . ?
C24 C23 C22 121.4(2) . . ?
C24 C23 H23 119.3 . . ?
C19 C24 H24 118.9 . . ?
C23 C24 C19 122.2(2) . . ?
C23 C24 H24 118.9 . . ?
C22 C25 C27 112.2(2) . . ?
C22 C25 C28 109.44(18) . . ?
C26 C25 C22 108.77(19) . . ?
C26 C25 C27 108.5(2) . . ?
C26 C25 C28 110.1(2) . . ?
C28 C25 C27 107.7(2) . . ?
C25 C26 H26A 109.5 . . ?
C25 C26 H26B 109.5 . . ?
C25 C26 H26C 109.5 . . ?
H26A C26 H26B 109.5 . . ?
H26A C26 H26C 109.5 . . ?
H26B C26 H26C 109.5 . . ?
C25 C27 H27A 109.5 . . ?
C25 C27 H27B 109.5 . . ?
C25 C27 H27C 109.5 . . ?
H27A C27 H27B 109.5 . . ?
H27A C27 H27C 109.5 . . ?
H27B C27 H27C 109.5 . . ?
C25 C28 H28A 109.5 . . ?
C25 C28 H28B 109.5 . . ?
C25 C28 H28C 109.5 . . ?
H28A C28 H28B 109.5 . . ?
H28A C28 H28C 109.5 . . ?
H28B C28 H28C 109.5 . . ?
Au C29 H29A 106.5(18) . . ?
Au C29 H29B 111.8(19) . . ?
H29A C29 H29B 117(3) . . ?
C30 C29 Au 70.45(15) . . ?
C30 C29 H29A 118.3(19) . . ?
C30 C29 H29B 121(2) . . ?
Au C30 H30A 109.8(19) . . ?
Au C30 H30B 108(2) . . ?
C29 C30 Au 70.75(16) . . ?
C29 C30 H30A 122.0(19) . . ?
C29 C30 H30B 121(2) . . ?
H30A C30 H30B 114(3) . . ?
C5 B C11 104.23(16) . . ?
C17 B C5 112.17(17) . . ?
C17 B C11 110.79(17) . . ?
C19 B C5 109.89(17) . . ?
C19 B C11 111.17(17) . . ?
C19 B C17 108.58(17) . . ?

loop_
_geom_bond_atom_site_label_1
_geom_bond_atom_site_label_2
_geom_bond_distance
_geom_bond_site_symmetry_2
_geom_bond_publ_flag
Au N1 2.2280(19) . ?
Au N2 2.2185(19) . ?
Au C29 2.108(2) . ?
Au C30 2.104(2) . ?
F1 C6 1.344(3) . ?
F2 C6 1.341(3) . ?
F3 C6 1.335(3) . ?
F4 C12 1.337(3) . ?
F5 C12 1.342(3) . ?
F6 C12 1.344(3) . ?
F7 C18 1.340(3) . ?
F8 C18 1.334(3) . ?
F9 C18 1.338(3) . ?
N1 C1 1.351(3) . ?
N1 C5 1.362(3) . ?
N2 C7 1.348(3) . ?
N2 C11 1.374(3) . ?
N3 C13 1.341(3) . ?
N3 C17 1.361(3) . ?
C1 C2 1.376(3) . ?
C1 C6 1.506(3) . ?
C2 H2 0.9500 . ?
C2 C3 1.387(3) . ?
C3 H3 0.9500 . ?
C3 C4 1.381(3) . ?
C4 H4 0.9500 . ?
C4 C5 1.404(3) . ?
C5 B 1.643(3) . ?
C7 C8 1.379(3) . ?
C7 C12 1.507(3) . ?
C8 H8 0.9500 . ?
C8 C9 1.389(3) . ?
C9 H9 0.9500 . ?
C9 C10 1.380(3) . ?
C10 H10 0.9500 . ?
C10 C11 1.400(3) . ?
C11 B 1.644(3) . ?
C13 C14 1.379(3) . ?
C13 C18 1.507(3) . ?
C14 H14 0.9500 . ?
C14 C15 1.383(3) . ?
C15 H15 0.9500 . ?
C15 C16 1.386(3) . ?
C16 H16 0.9500 . ?
C16 C17 1.408(3) . ?
C17 B 1.642(3) . ?
C19 C20 1.401(3) . ?
C19 C24 1.405(3) . ?
C19 B 1.623(3) . ?
C20 H20 0.9500 . ?
C20 C21 1.400(3) . ?
C21 H21 0.9500 . ?
C21 C22 1.398(3) . ?
C22 C23 1.396(3) . ?
C22 C25 1.533(3) . ?
C23 H23 0.9500 . ?
C23 C24 1.393(3) . ?
C24 H24 0.9500 . ?
C25 C26 1.532(4) . ?
C25 C27 1.538(4) . ?
C25 C28 1.534(3) . ?
C26 H26A 0.9800 . ?
C26 H26B 0.9800 . ?
C26 H26C 0.9800 . ?
C27 H27A 0.9800 . ?
C27 H27B 0.9800 . ?
C27 H27C 0.9800 . ?
C28 H28A 0.9800 . ?
C28 H28B 0.9800 . ?
C28 H28C 0.9800 . ?
C29 H29A 0.97(3) . ?
C29 H29B 0.95(3) . ?
C29 C30 1.399(4) . ?
C30 H30A 0.97(3) . ?
C30 H30B 0.95(3) . ?

loop_
_geom_torsion_atom_site_label_1
_geom_torsion_atom_site_label_2
_geom_torsion_atom_site_label_3
_geom_torsion_atom_site_label_4
_geom_torsion
_geom_torsion_site_symmetry_1
_geom_torsion_site_symmetry_2
_geom_torsion_site_symmetry_3
_geom_torsion_site_symmetry_4
_geom_torsion_publ_flag
Au N1 C1 C2 -178.23(18) . . . . ?
Au N1 C1 C6 0.1(3) . . . . ?
Au N1 C5 C4 177.34(15) . . . . ?
Au N1 C5 B -3.6(2) . . . . ?
Au N2 C7 C8 -176.81(18) . . . . ?
Au N2 C7 C12 5.3(3) . . . . ?
Au N2 C11 C10 179.96(16) . . . . ?
Au N2 C11 B 3.2(2) . . . . ?
N1 C1 C2 C3 0.9(4) . . . . ?
N1 C1 C6 F1 -70.4(3) . . . . ?
N1 C1 C6 F2 170.6(2) . . . . ?
N1 C1 C6 F3 50.3(3) . . . . ?
N1 C5 B C11 -64.7(2) . . . . ?
N1 C5 B C17 175.43(18) . . . . ?
N1 C5 B C19 54.5(2) . . . . ?
N2 C7 C8 C9 -2.9(4) . . . . ?
N2 C7 C12 F4 -55.2(3) . . . . ?
N2 C7 C12 F5 -175.6(2) . . . . ?
N2 C7 C12 F6 65.7(3) . . . . ?
N2 C11 B C5 65.1(2) . . . . ?
N2 C11 B C17 -174.06(18) . . . . ?
N2 C11 B C19 -53.2(2) . . . . ?
N3 C13 C14 C15 -0.5(4) . . . . ?
N3 C13 C18 F7 74.3(3) . . . . ?
N3 C13 C18 F8 -164.3(2) . . . . ?
N3 C13 C18 F9 -44.2(3) . . . . ?
N3 C17 B C5 57.0(3) . . . . ?
N3 C17 B C11 -59.0(3) . . . . ?
N3 C17 B C19 178.60(19) . . . . ?
C1 N1 C5 C4 -1.9(3) . . . . ?
C1 N1 C5 B 177.23(19) . . . . ?
C1 C2 C3 C4 -1.5(4) . . . . ?
C2 C1 C6 F1 108.0(3) . . . . ?
C2 C1 C6 F2 -11.0(3) . . . . ?
C2 C1 C6 F3 -131.3(2) . . . . ?
C2 C3 C4 C5 0.6(4) . . . . ?
C3 C4 C5 N1 1.2(3) . . . . ?
C3 C4 C5 B -177.9(2) . . . . ?
C4 C5 B C11 114.4(2) . . . . ?
C4 C5 B C17 -5.5(3) . . . . ?
C4 C5 B C19 -126.4(2) . . . . ?
C5 N1 C1 C2 0.9(3) . . . . ?
C5 N1 C1 C6 179.2(2) . . . . ?
C6 C1 C2 C3 -177.4(2) . . . . ?
C7 N2 C11 C10 2.2(3) . . . . ?
C7 N2 C11 B -174.57(19) . . . . ?
C7 C8 C9 C10 2.0(4) . . . . ?
C8 C7 C12 F4 126.8(2) . . . . ?
C8 C7 C12 F5 6.5(3) . . . . ?
C8 C7 C12 F6 -112.2(3) . . . . ?
C8 C9 C10 C11 0.8(4) . . . . ?
C9 C10 C11 N2 -2.9(3) . . . . ?
C9 C10 C11 B 173.6(2) . . . . ?
C10 C11 B C5 -111.4(2) . . . . ?
C10 C11 B C17 9.4(3) . . . . ?
C10 C11 B C19 130.2(2) . . . . ?
C11 N2 C7 C8 0.7(3) . . . . ?
C11 N2 C7 C12 -177.2(2) . . . . ?
C12 C7 C8 C9 175.0(2) . . . . ?
C13 N3 C17 C16 0.3(3) . . . . ?
C13 N3 C17 B 178.6(2) . . . . ?
C13 C14 C15 C16 0.7(4) . . . . ?
C14 C13 C18 F7 -103.5(3) . . . . ?
C14 C13 C18 F8 18.0(3) . . . . ?
C14 C13 C18 F9 138.1(2) . . . . ?
C14 C15 C16 C17 -0.5(4) . . . . ?
C15 C16 C17 N3 0.0(4) . . . . ?
C15 C16 C17 B -178.2(2) . . . . ?
C16 C17 B C5 -124.9(2) . . . . ?
C16 C17 B C11 119.1(2) . . . . ?
C16 C17 B C19 -3.2(3) . . . . ?
C17 N3 C13 C14 -0.1(4) . . . . ?
C17 N3 C13 C18 -177.7(2) . . . . ?
C18 C13 C14 C15 177.0(2) . . . . ?
C19 C20 C21 C22 -0.3(3) . . . . ?
C20 C19 C24 C23 -0.9(3) . . . . ?
C20 C19 B C5 36.0(3) . . . . ?
C20 C19 B C11 150.88(19) . . . . ?
C20 C19 B C17 -87.0(2) . . . . ?
C20 C21 C22 C23 -0.2(3) . . . . ?
C20 C21 C22 C25 -179.2(2) . . . . ?
C21 C22 C23 C24 0.2(3) . . . . ?
C21 C22 C25 C26 120.8(2) . . . . ?
C21 C22 C25 C27 0.7(3) . . . . ?
C21 C22 C25 C28 -118.9(2) . . . . ?
C22 C23 C24 C19 0.4(3) . . . . ?
C23 C22 C25 C26 -58.2(3) . . . . ?
C23 C22 C25 C27 -178.3(2) . . . . ?
C23 C22 C25 C28 62.2(3) . . . . ?
C24 C19 C20 C21 0.9(3) . . . . ?
C24 C19 B C5 -150.71(19) . . . . ?
C24 C19 B C11 -35.8(3) . . . . ?
C24 C19 B C17 86.3(2) . . . . ?
C25 C22 C23 C24 179.2(2) . . . . ?
B C19 C20 C21 174.5(2) . . . . ?
B C19 C24 C23 -174.6(2) . . . . ?
